data_4339006
loop_
_publ_author_name
'Lin, Tzu-Pin'
'Chen, Chan-Yu'
'Wen, Yuh-Sheng'
'Sun, Shih-Sheng'

_publ_section_title
;
 Synthesis, photophysical, and anion-sensing properties of
 quinoxalinebis(sulfonamide) functionalized receptors and their metal
 complexes.
;
_journal_issue 22
_journal_name_full 'Inorganic chemistry'
_journal_page_first 9201
_journal_page_last 9212
_journal_paper_doi 10.1021/ic701300a
_journal_volume 46
_journal_year 2007
_chemical_formula_moiety 'C34 H26 N4 O4 S2'
_chemical_formula_sum 'C34 H26 N4 O4 S2'
_chemical_formula_weight 618.71
_chemical_name_systematic
;
 ?
;
_space_group_IT_number 2
_symmetry_cell_setting triclinic
_symmetry_space_group_name_Hall '-P 1'
_symmetry_space_group_name_H-M 'P -1'
_atom_sites_solution_hydrogens geom
_atom_sites_solution_primary direct
_atom_sites_solution_secondary difmap
_audit_creation_method SHELXL-97
_cell_angle_alpha 100.2090(10)
_cell_angle_beta 98.8850(10)
_cell_angle_gamma 108.0950(10)
_cell_formula_units_Z 2
_cell_length_a 10.4310(2)
_cell_length_b 11.9439(3)
_cell_length_c 14.7268(3)
_cell_measurement_reflns_used 6029
_cell_measurement_temperature 295.0(2)
_cell_measurement_theta_max 0
_cell_measurement_theta_min 0
_cell_volume 1672.82(6)
_computing_cell_refinement 'Bruker SMART'
_computing_data_collection 'Bruker SMART'
_computing_data_reduction 'Bruker SAINT'
_computing_molecular_graphics 'Ortep-3 for Windows (Farrugia, 1997)'
_computing_publication_material 'WinGX publication routines (Farrugia, 1999)'
_computing_structure_refinement 'SHELXL-97 (Sheldrick, 1997)'
_computing_structure_solution 'SHELXS-97 (Sheldrick, 1997)'
_diffrn_ambient_temperature 295.0(2)
_diffrn_measured_fraction_theta_full 0.999
_diffrn_measured_fraction_theta_max 0.999
_diffrn_measurement_device_type 'CCD area detector'
_diffrn_measurement_method 'phi and omega scans'
_diffrn_radiation_monochromator graphite
_diffrn_radiation_source 'fine-focus sealed tube'
_diffrn_radiation_type MoK\a
_diffrn_radiation_wavelength 0.71073
_diffrn_reflns_av_R_equivalents 0.0621
_diffrn_reflns_av_sigmaI/netI 0.0806
_diffrn_reflns_limit_h_max 12
_diffrn_reflns_limit_h_min -11
_diffrn_reflns_limit_k_max 14
_diffrn_reflns_limit_k_min -14
_diffrn_reflns_limit_l_max 17
_diffrn_reflns_limit_l_min -17
_diffrn_reflns_number 25144
_diffrn_reflns_theta_full 25.03
_diffrn_reflns_theta_max 25.03
_diffrn_reflns_theta_min 1.44
_exptl_absorpt_coefficient_mu 0.201
_exptl_absorpt_correction_T_max 0.9924
_exptl_absorpt_correction_T_min 0.9071
_exptl_absorpt_correction_type multi-scan
_exptl_absorpt_process_details 'Bruker SADABS'
_exptl_crystal_colour green
_exptl_crystal_density_diffrn 1.228
_exptl_crystal_density_meas 0
_exptl_crystal_density_method 'not measured'
_exptl_crystal_description prism
_exptl_crystal_F_000 644
_exptl_crystal_size_max 0.26
_exptl_crystal_size_mid 0.24
_exptl_crystal_size_min 0.2
_platon_squeeze_details
;
;
_refine_diff_density_max 0.304
_refine_diff_density_min -0.424
_refine_diff_density_rms 0.070
_refine_ls_extinction_coef 0.0008(5)
_refine_ls_extinction_expression Fc^*^=kFc[1+0.001xFc^2^\l^3^/sin(2\q)]^-1/4^
_refine_ls_extinction_method SHELXL
_refine_ls_goodness_of_fit_ref 0.938
_refine_ls_hydrogen_treatment noref
_refine_ls_matrix_type full
_refine_ls_number_parameters 400
_refine_ls_number_reflns 5915
_refine_ls_number_restraints 0
_refine_ls_restrained_S_all 0.938
_refine_ls_R_factor_all 0.0629
_refine_ls_R_factor_gt 0.0409
_refine_ls_shift/su_max 0.000
_refine_ls_shift/su_mean 0.000
_refine_ls_structure_factor_coef Fsqd
_refine_ls_weighting_details 'calc w=1/[\s^2^(Fo^2^)+(0.0463P)^2^+0.0000P] where P=(Fo^2^+2Fc^2^)/3'
_refine_ls_weighting_scheme calc
_refine_ls_wR_factor_gt 0.0957
_refine_ls_wR_factor_ref 0.0988
_reflns_number_gt 3465
_reflns_number_total 5915
_reflns_threshold_expression >2sigma(I)
_cod_data_source_file ic701300a-file004.cif
_cod_data_source_block i8247
_cod_depositor_comments
;
The following automatic conversions were performed:

'_symmetry_cell_setting' value 'Triclinic' changed to 'triclinic'
according to
/usr/data/users/saulius/automatic-downloads/retrospective/ACS/lib/dictionaries/cif_core.dic
dictionary named 'cif_core.dic' version 2.4.2 from 2011-04-26.

Automatic conversion script
Id: cif_fix_values 2281 2013-09-26 08:29:07Z andrius 
;
_cod_original_sg_symbol_H-M P-1
_cod_database_code 4339006

loop_
_symmetry_equiv_pos_as_xyz
'x, y, z'
'-x, -y, -z'

loop_
_atom_site_label
_atom_site_type_symbol
_atom_site_fract_x
_atom_site_fract_y
_atom_site_fract_z
_atom_site_U_iso_or_equiv
_atom_site_adp_type
_atom_site_occupancy
_atom_site_symmetry_multiplicity
_atom_site_calc_flag
_atom_site_refinement_flags
S1 S 0.96273(6) 0.17591(5) 0.01311(4) 0.03235(18) Uani 1 1 d .
S2 S 0.51035(6) 0.20731(5) -0.03549(4) 0.03401(18) Uani 1 1 d .
O1 O 0.89755(14) 0.25276(13) -0.02389(10) 0.0378(4) Uani 1 1 d .
O2 O 1.01961(14) 0.10764(13) -0.04854(10) 0.0363(4) Uani 1 1 d .
O3 O 0.38187(14) 0.16106(13) -0.00908(9) 0.0381(4) Uani 1 1 d .
O4 O 0.51380(15) 0.19614(14) -0.13358(10) 0.0440(4) Uani 1 1 d .
N1 N 0.7988(2) 0.10393(17) 0.36718(13) 0.0442(5) Uani 1 1 d .
N2 N 0.55567(19) 0.15920(16) 0.32218(13) 0.0395(5) Uani 1 1 d .
N3 N 0.84566(17) 0.07333(15) 0.04534(11) 0.0320(5) Uani 1 1 d .
H3 H 0.8243 -0.0018 0.0177 0.038 Uiso 1 1 calc R
N4 N 0.61244(17) 0.13702(15) 0.00141(11) 0.0308(5) Uani 1 1 d .
H4 H 0.6425 0.0990 -0.0408 0.037 Uiso 1 1 calc R
C1 C 0.7771(2) 0.10463(18) 0.11842(14) 0.0273(5) Uani 1 1 d .
C2 C 0.8237(2) 0.09552(19) 0.20798(15) 0.0341(6) Uani 1 1 d .
H2 H 0.9038 0.0773 0.2219 0.041 Uiso 1 1 calc R
C3 C 0.7511(2) 0.1136(2) 0.27942(15) 0.0340(6) Uani 1 1 d .
C4 C 0.7256(3) 0.1211(2) 0.43086(16) 0.0468(7) Uani 1 1 d .
C5 C 0.7722(3) 0.1077(2) 0.52665(17) 0.0614(9) Uani 1 1 d .
C6 C 0.8889(3) 0.0769(3) 0.54809(19) 0.0759(10) Uani 1 1 d .
H6 H 0.9389 0.0669 0.5020 0.091 Uiso 1 1 calc R
C7 C 0.9322(4) 0.0608(3) 0.6362(2) 0.1018(13) Uani 1 1 d .
H7 H 1.0102 0.0393 0.6496 0.122 Uiso 1 1 calc R
C8 C 0.8576(5) 0.0770(4) 0.7051(2) 0.1067(16) Uani 1 1 d .
H8 H 0.8859 0.0662 0.7650 0.128 Uiso 1 1 calc R
C9 C 0.7449(4) 0.1083(3) 0.6857(2) 0.0949(14) Uani 1 1 d .
H9 H 0.6972 0.1187 0.7331 0.114 Uiso 1 1 calc R
C10 C 0.6958(4) 0.1260(3) 0.59567(18) 0.0687(10) Uani 1 1 d .
C11 C 0.5729(4) 0.1573(2) 0.57277(19) 0.0627(9) Uani 1 1 d .
C12 C 0.4927(5) 0.1764(3) 0.6395(2) 0.0912(13) Uani 1 1 d .
H12 H 0.5203 0.1698 0.7009 0.109 Uiso 1 1 calc R
C13 C 0.3773(5) 0.2039(3) 0.6168(3) 0.0998(15) Uani 1 1 d .
H13 H 0.3278 0.2161 0.6627 0.120 Uiso 1 1 calc R
C14 C 0.3318(4) 0.2142(3) 0.5264(2) 0.0886(11) Uani 1 1 d .
H14 H 0.2523 0.2330 0.5112 0.106 Uiso 1 1 calc R
C15 C 0.4068(3) 0.1959(2) 0.4592(2) 0.0662(9) Uani 1 1 d .
H15 H 0.3768 0.2022 0.3980 0.079 Uiso 1 1 calc R
C16 C 0.5266(3) 0.1682(2) 0.48125(17) 0.0532(8) Uani 1 1 d .
C17 C 0.6035(3) 0.1489(2) 0.40874(16) 0.0427(7) Uani 1 1 d .
C18 C 0.6300(2) 0.14137(19) 0.25673(15) 0.0327(6) Uani 1 1 d .
C19 C 0.5841(2) 0.15068(19) 0.16383(14) 0.0324(6) Uani 1 1 d .
H19 H 0.5042 0.1691 0.1489 0.039 Uiso 1 1 calc R
C20 C 0.6559(2) 0.13284(18) 0.09587(14) 0.0273(5) Uani 1 1 d .
C21 C 1.0904(2) 0.2637(2) 0.11426(15) 0.0329(6) Uani 1 1 d .
C22 C 1.1871(2) 0.2186(2) 0.15229(16) 0.0428(6) Uani 1 1 d .
H22 H 1.1862 0.1422 0.1240 0.051 Uiso 1 1 calc R
C23 C 1.2864(2) 0.2891(3) 0.23383(17) 0.0503(7) Uani 1 1 d .
H23 H 1.3524 0.2590 0.2592 0.060 Uiso 1 1 calc R
C24 C 1.2898(3) 0.4005(3) 0.27741(19) 0.0543(8) Uani 1 1 d .
C25 C 1.1930(3) 0.4445(3) 0.2371(2) 0.0709(9) Uani 1 1 d .
H25 H 1.1954 0.5215 0.2653 0.085 Uiso 1 1 calc R
C26 C 1.0921(3) 0.3776(2) 0.15571(18) 0.0542(7) Uani 1 1 d .
H26 H 1.0273 0.4086 0.1298 0.065 Uiso 1 1 calc R
C27 C 1.3948(3) 0.4756(3) 0.3680(2) 0.0887(11) Uani 1 1 d .
H27A H 1.3998 0.5586 0.3771 0.133 Uiso 1 1 calc R
H27B H 1.4839 0.4709 0.3636 0.133 Uiso 1 1 calc R
H27C H 1.3672 0.4449 0.4206 0.133 Uiso 1 1 calc R
C31 C 0.5904(2) 0.35964(19) 0.02660(15) 0.0310(6) Uani 1 1 d .
C32 C 0.7176(2) 0.4257(2) 0.01300(16) 0.0387(6) Uani 1 1 d .
H32 H 0.7593 0.3905 -0.0297 0.046 Uiso 1 1 calc R
C33 C 0.7820(2) 0.5449(2) 0.06363(17) 0.0432(7) Uani 1 1 d .
H33 H 0.8687 0.5889 0.0558 0.052 Uiso 1 1 calc R
C34 C 0.7208(2) 0.5999(2) 0.12537(16) 0.0414(6) Uani 1 1 d .
C35 C 0.5910(2) 0.5325(2) 0.13652(16) 0.0433(6) Uani 1 1 d .
H35 H 0.5477 0.5688 0.1773 0.052 Uiso 1 1 calc R
C36 C 0.5261(2) 0.4128(2) 0.08799(15) 0.0373(6) Uani 1 1 d .
H36 H 0.4400 0.3683 0.0963 0.045 Uiso 1 1 calc R
C37 C 0.7929(3) 0.7299(2) 0.18092(17) 0.0576(8) Uani 1 1 d .
H37A H 0.7256 0.7686 0.1872 0.086 Uiso 1 1 calc R
H37B H 0.8581 0.7720 0.1483 0.086 Uiso 1 1 calc R
H37C H 0.8407 0.7316 0.2426 0.086 Uiso 1 1 calc R

loop_
_atom_site_aniso_label
_atom_site_aniso_U_11
_atom_site_aniso_U_22
_atom_site_aniso_U_33
_atom_site_aniso_U_23
_atom_site_aniso_U_13
_atom_site_aniso_U_12
S1 0.0347(3) 0.0370(4) 0.0299(4) 0.0110(3) 0.0165(3) 0.0128(3)
S2 0.0348(3) 0.0433(4) 0.0229(4) 0.0090(3) 0.0067(3) 0.0115(3)
O1 0.0404(9) 0.0453(10) 0.0411(10) 0.0241(8) 0.0192(8) 0.0208(8)
O2 0.0411(9) 0.0435(10) 0.0319(9) 0.0113(7) 0.0202(7) 0.0181(8)
O3 0.0283(8) 0.0459(10) 0.0330(9) 0.0073(7) 0.0075(7) 0.0041(7)
O4 0.0534(10) 0.0621(11) 0.0193(9) 0.0133(8) 0.0089(7) 0.0214(9)
N1 0.0505(12) 0.0541(13) 0.0209(12) 0.0136(10) 0.0033(10) 0.0083(11)
N2 0.0489(12) 0.0424(12) 0.0255(12) 0.0057(9) 0.0187(10) 0.0100(10)
N3 0.0389(11) 0.0272(10) 0.0246(11) 0.0026(8) 0.0151(9) 0.0024(9)
N4 0.0394(11) 0.0376(11) 0.0174(11) 0.0037(8) 0.0091(8) 0.0163(9)
C1 0.0317(13) 0.0279(13) 0.0230(13) 0.0078(10) 0.0110(10) 0.0082(11)
C2 0.0340(13) 0.0371(14) 0.0311(15) 0.0097(11) 0.0084(11) 0.0108(11)
C3 0.0377(14) 0.0371(14) 0.0228(14) 0.0094(11) 0.0071(11) 0.0057(12)
C4 0.0559(17) 0.0471(16) 0.0219(15) 0.0087(12) 0.0055(13) -0.0021(14)
C5 0.071(2) 0.065(2) 0.0209(16) 0.0126(14) -0.0007(14) -0.0094(17)
C6 0.078(2) 0.102(3) 0.0317(18) 0.0264(17) -0.0044(16) 0.010(2)
C7 0.105(3) 0.126(3) 0.042(2) 0.040(2) -0.021(2) 0.002(2)
C8 0.110(3) 0.127(3) 0.036(2) 0.038(2) -0.014(2) -0.020(3)
C9 0.110(3) 0.099(3) 0.0200(19) 0.0123(17) 0.0011(18) -0.034(2)
C10 0.089(2) 0.062(2) 0.0174(17) 0.0041(14) 0.0059(16) -0.0185(18)
C11 0.091(2) 0.0479(18) 0.0274(18) 0.0017(13) 0.0264(17) -0.0086(17)
C12 0.140(3) 0.066(2) 0.036(2) 0.0006(16) 0.048(2) -0.014(2)
C13 0.146(4) 0.074(3) 0.076(3) 0.002(2) 0.084(3) 0.014(3)
C14 0.124(3) 0.077(2) 0.074(2) 0.0164(19) 0.073(2) 0.024(2)
C15 0.097(2) 0.0584(19) 0.0518(19) 0.0113(15) 0.0521(18) 0.0225(18)
C16 0.075(2) 0.0430(17) 0.0300(17) 0.0031(12) 0.0271(15) 0.0007(15)
C17 0.0569(17) 0.0398(15) 0.0221(15) 0.0040(12) 0.0163(13) 0.0023(13)
C18 0.0394(14) 0.0337(14) 0.0208(13) 0.0056(11) 0.0110(11) 0.0055(11)
C19 0.0346(13) 0.0372(14) 0.0259(14) 0.0078(11) 0.0079(11) 0.0125(11)
C20 0.0318(13) 0.0287(13) 0.0168(13) 0.0043(10) 0.0070(10) 0.0042(11)
C21 0.0320(13) 0.0338(15) 0.0353(14) 0.0096(12) 0.0172(11) 0.0093(11)
C22 0.0390(14) 0.0549(17) 0.0354(15) 0.0084(13) 0.0153(12) 0.0155(14)
C23 0.0399(15) 0.074(2) 0.0386(17) 0.0129(15) 0.0150(13) 0.0194(15)
C24 0.0493(17) 0.057(2) 0.0432(18) 0.0080(16) 0.0110(14) 0.0016(16)
C25 0.089(2) 0.0432(19) 0.060(2) -0.0051(16) 0.0099(18) 0.0075(18)
C26 0.0639(18) 0.0438(18) 0.0503(18) 0.0063(14) 0.0068(15) 0.0180(15)
C27 0.080(2) 0.087(2) 0.059(2) 0.0025(18) -0.0041(17) -0.0098(19)
C31 0.0344(13) 0.0371(14) 0.0266(13) 0.0145(11) 0.0123(11) 0.0130(11)
C32 0.0426(14) 0.0438(16) 0.0406(15) 0.0194(13) 0.0209(12) 0.0192(13)
C33 0.0402(14) 0.0410(16) 0.0522(17) 0.0189(13) 0.0226(13) 0.0094(13)
C34 0.0479(15) 0.0411(16) 0.0380(15) 0.0169(12) 0.0190(13) 0.0108(13)
C35 0.0497(15) 0.0476(17) 0.0362(15) 0.0119(13) 0.0239(12) 0.0140(14)
C36 0.0359(13) 0.0421(16) 0.0342(14) 0.0147(12) 0.0145(12) 0.0076(12)
C37 0.0679(18) 0.0426(17) 0.0562(18) 0.0091(14) 0.0325(15) 0.0035(14)

loop_
_atom_type_symbol
_atom_type_description
_atom_type_scat_dispersion_real
_atom_type_scat_dispersion_imag
_atom_type_scat_source
S S 0.1246 0.1234 'International Tables Vol C Tables 4.2.6.8 and 6.1.1.4'
O O 0.0106 0.0060 'International Tables Vol C Tables 4.2.6.8 and 6.1.1.4'
N N 0.0061 0.0033 'International Tables Vol C Tables 4.2.6.8 and 6.1.1.4'
C C 0.0033 0.0016 'International Tables Vol C Tables 4.2.6.8 and 6.1.1.4'
H H 0.0000 0.0000 'International Tables Vol C Tables 4.2.6.8 and 6.1.1.4'

loop_
_geom_angle_atom_site_label_1
_geom_angle_atom_site_label_2
_geom_angle_atom_site_label_3
_geom_angle
O2 S1 O1 118.41(9)
O2 S1 N3 104.44(9)
O1 S1 N3 107.70(9)
O2 S1 C21 109.60(10)
O1 S1 C21 108.26(11)
N3 S1 C21 107.95(9)
O3 S2 O4 119.92(9)
O3 S2 N4 109.02(9)
O4 S2 N4 103.53(9)
O3 S2 C31 107.83(10)
O4 S2 C31 109.77(10)
N4 S2 C31 105.89(10)
C4 N1 C3 116.6(2)
C17 N2 C18 116.4(2)
C1 N3 S1 122.18(14)
C1 N3 H3 118.9
S1 N3 H3 118.9
C20 N4 S2 126.18(14)
C20 N4 H4 116.9
S2 N4 H4 116.9
C2 C1 C20 120.61(19)
C2 C1 N3 118.84(19)
C20 C1 N3 120.28(18)
C1 C2 C3 120.6(2)
C1 C2 H2 119.7
C3 C2 H2 119.7
N1 C3 C18 121.7(2)
N1 C3 C2 119.5(2)
C18 C3 C2 118.7(2)
N1 C4 C17 122.1(2)
N1 C4 C5 118.2(3)
C17 C4 C5 119.7(2)
C6 C5 C10 120.8(3)
C6 C5 C4 120.1(3)
C10 C5 C4 119.1(3)
C7 C6 C5 121.2(3)
C7 C6 H6 119.4
C5 C6 H6 119.4
C6 C7 C8 119.1(4)
C6 C7 H7 120.5
C8 C7 H7 120.5
C9 C8 C7 120.5(3)
C9 C8 H8 119.8
C7 C8 H8 119.8
C8 C9 C10 122.6(4)
C8 C9 H9 118.7
C10 C9 H9 118.7
C5 C10 C9 115.9(4)
C5 C10 C11 120.6(3)
C9 C10 C11 123.5(3)
C16 C11 C12 116.6(3)
C16 C11 C10 120.6(3)
C12 C11 C10 122.8(3)
C13 C12 C11 122.1(4)
C13 C12 H12 118.9
C11 C12 H12 118.9
C12 C13 C14 121.1(3)
C12 C13 H13 119.5
C14 C13 H13 119.5
C15 C14 C13 118.7(4)
C15 C14 H14 120.7
C13 C14 H14 120.7
C14 C15 C16 121.2(3)
C14 C15 H15 119.4
C16 C15 H15 119.4
C15 C16 C11 120.3(3)
C15 C16 C17 120.0(3)
C11 C16 C17 119.6(3)
N2 C17 C4 121.7(2)
N2 C17 C16 118.0(3)
C4 C17 C16 120.3(2)
N2 C18 C3 121.4(2)
N2 C18 C19 118.9(2)
C3 C18 C19 119.7(2)
C20 C19 C18 120.6(2)
C20 C19 H19 119.7
C18 C19 H19 119.7
C19 C20 N4 123.0(2)
C19 C20 C1 119.80(19)
N4 C20 C1 117.19(18)
C22 C21 C26 120.7(2)
C22 C21 S1 119.87(19)
C26 C21 S1 119.46(19)
C21 C22 C23 119.0(2)
C21 C22 H22 120.5
C23 C22 H22 120.5
C24 C23 C22 122.0(3)
C24 C23 H23 119.0
C22 C23 H23 119.0
C23 C24 C25 117.9(3)
C23 C24 C27 122.1(3)
C25 C24 C27 120.0(3)
C24 C25 C26 122.1(3)
C24 C25 H25 119.0
C26 C25 H25 119.0
C21 C26 C25 118.3(3)
C21 C26 H26 120.8
C25 C26 H26 120.8
C24 C27 H27A 109.5
C24 C27 H27B 109.5
H27A C27 H27B 109.5
C24 C27 H27C 109.5
H27A C27 H27C 109.5
H27B C27 H27C 109.5
C32 C31 C36 120.7(2)
C32 C31 S2 119.18(18)
C36 C31 S2 120.14(16)
C33 C32 C31 119.1(2)
C33 C32 H32 120.5
C31 C32 H32 120.5
C34 C33 C32 121.5(2)
C34 C33 H33 119.3
C32 C33 H33 119.3
C33 C34 C35 118.5(2)
C33 C34 C37 121.0(2)
C35 C34 C37 120.5(2)
C36 C35 C34 120.9(2)
C36 C35 H35 119.5
C34 C35 H35 119.5
C35 C36 C31 119.3(2)
C35 C36 H36 120.4
C31 C36 H36 120.4
C34 C37 H37A 109.5
C34 C37 H37B 109.5
H37A C37 H37B 109.5
C34 C37 H37C 109.5
H37A C37 H37C 109.5
H37B C37 H37C 109.5

loop_
_geom_bond_atom_site_label_1
_geom_bond_atom_site_label_2
_geom_bond_distance
S1 O2 1.4303(14)
S1 O1 1.4325(15)
S1 N3 1.6350(16)
S1 C21 1.749(2)
S2 O3 1.4247(14)
S2 O4 1.4341(14)
S2 N4 1.6347(18)
S2 C31 1.753(2)
N1 C4 1.325(3)
N1 C3 1.350(3)
N2 C17 1.336(3)
N2 C18 1.355(2)
N3 C1 1.439(2)
N3 H3 0.8600
N4 C20 1.410(2)
N4 H4 0.8600
C1 C2 1.369(3)
C1 C20 1.413(3)
C2 C3 1.412(3)
C2 H2 0.9300
C3 C18 1.409(3)
C4 C17 1.419(3)
C4 C5 1.473(3)
C5 C6 1.385(4)
C5 C10 1.412(4)
C6 C7 1.373(4)
C6 H6 0.9300
C7 C8 1.394(5)
C7 H7 0.9300
C8 C9 1.345(5)
C8 H8 0.9300
C9 C10 1.422(4)
C9 H9 0.9300
C10 C11 1.451(4)
C11 C16 1.403(4)
C11 C12 1.419(4)
C12 C13 1.352(5)
C12 H12 0.9300
C13 C14 1.383(5)
C13 H13 0.9300
C14 C15 1.382(3)
C14 H14 0.9300
C15 C16 1.396(4)
C15 H15 0.9300
C16 C17 1.459(3)
C18 C19 1.414(3)
C19 C20 1.365(3)
C19 H19 0.9300
C21 C22 1.375(3)
C21 C26 1.382(3)
C22 C23 1.392(3)
C22 H22 0.9300
C23 C24 1.358(4)
C23 H23 0.9300
C24 C25 1.379(4)
C24 C27 1.516(3)
C25 C26 1.390(3)
C25 H25 0.9300
C26 H26 0.9300
C27 H27A 0.9600
C27 H27B 0.9600
C27 H27C 0.9600
C31 C32 1.383(3)
C31 C36 1.386(3)
C32 C33 1.381(3)
C32 H32 0.9300
C33 C34 1.376(3)
C33 H33 0.9300
C34 C35 1.396(3)
C34 C37 1.509(3)
C35 C36 1.378(3)
C35 H35 0.9300
C36 H36 0.9300
C37 H37A 0.9600
C37 H37B 0.9600
C37 H37C 0.9600

loop_
_platon_squeeze_void_nr
_platon_squeeze_void_average_x
_platon_squeeze_void_average_y
_platon_squeeze_void_average_z
_platon_squeeze_void_volume
_platon_squeeze_void_count_electrons
1 0.000 0.500 0.500 301.9 79.6
